data_2208725
loop_
_publ_author_name
'Zhong-Lin Lu'
'Hoong-Kun Fun'
'Suchada Chantrapromma'
'R. Stan Brown'

_publ_section_title
;
 <i>N</i>-[(<i>R</i>)-1-Phenylethyl]thiobenzamide
;
_journal_coeditor_code SJ2019
_journal_issue 4
_journal_name_full 'Acta Crystallographica Section E'
_journal_page_first o1513
_journal_page_last o1515
_journal_paper_doi 10.1107/S1600536806009639
_journal_volume 62
_journal_year 2006
_chemical_formula_iupac 'C15 H15 N S'
_chemical_formula_moiety 'C15 H15 N S'
_chemical_formula_sum 'C15 H15 N S'
_chemical_formula_weight 241.35
_chemical_melting_point .338E-305
_chemical_name_common
;
N-[(R)-1-Phenylethyl]thiobenzamide
;
_chemical_name_systematic
;
N-[(R)-1-Phenylethyl]thiobenzamide
;
_space_group_IT_number 19
_symmetry_cell_setting orthorhombic
_symmetry_space_group_name_Hall 'P 2ac 2ab'
_symmetry_space_group_name_H-M 'P 21 21 21'
_atom_sites_solution_hydrogens geom
_atom_sites_solution_primary direct
_atom_sites_solution_secondary difmap
_audit_creation_method SHELXL-97
_cell_angle_alpha 90.00
_cell_angle_beta 90.00
_cell_angle_gamma 90.00
_cell_formula_units_Z 8
_cell_length_a 10.4149(3)
_cell_length_b 15.0106(5)
_cell_length_c 16.3110(5)
_cell_measurement_reflns_used 6772
_cell_measurement_temperature 100.00(10)
_cell_measurement_theta_max 29.00
_cell_measurement_theta_min 1.84
_cell_volume 2549.96(14)
_computing_cell_refinement APEX2
_computing_data_collection 'APEX2 (Bruker, 2005)'
_computing_data_reduction 'SAINT (Bruker, 2005)'
_computing_molecular_graphics SHELXTL
_computing_publication_material 'SHELXTL and PLATON (Spek, 2003)'
_computing_structure_refinement SHELXTL
_computing_structure_solution 'SHELXTL (Sheldrick, 1998)'
_diffrn_ambient_temperature 297(2)
_diffrn_detector_area_resol_mean 8.33
_diffrn_measured_fraction_theta_full 1.000
_diffrn_measured_fraction_theta_max 1.000
_diffrn_measurement_device_type 'Bruker SMART APEX2 CCD area-detector'
_diffrn_measurement_method \w
_diffrn_radiation_monochromator graphite
_diffrn_radiation_source 'fine-focus sealed tube'
_diffrn_radiation_type MoK\a
_diffrn_radiation_wavelength 0.71073
_diffrn_reflns_av_R_equivalents 0.0557
_diffrn_reflns_av_sigmaI/netI 0.0372
_diffrn_reflns_limit_h_max 14
_diffrn_reflns_limit_h_min -12
_diffrn_reflns_limit_k_max 20
_diffrn_reflns_limit_k_min -20
_diffrn_reflns_limit_l_max 22
_diffrn_reflns_limit_l_min -22
_diffrn_reflns_number 50018
_diffrn_reflns_theta_full 29.00
_diffrn_reflns_theta_max 29.00
_diffrn_reflns_theta_min 1.84
_diffrn_standards_number 0
_exptl_absorpt_coefficient_mu 0.230
_exptl_absorpt_correction_T_max 0.946
_exptl_absorpt_correction_T_min 0.936
_exptl_absorpt_correction_type multi-scan
_exptl_absorpt_process_details '(SADABS; Bruker, 2005)'
_exptl_crystal_colour Yellow
_exptl_crystal_density_diffrn 1.257
_exptl_crystal_density_method 'not measured'
_exptl_crystal_description Needle
_exptl_crystal_F_000 1024
_exptl_crystal_size_max 0.50
_exptl_crystal_size_mid 0.24
_exptl_crystal_size_min 0.24
_refine_diff_density_max 0.431
_refine_diff_density_min -0.350
_refine_ls_abs_structure_details 'Flack (1983), 2982 Friedel pairs'
_refine_ls_abs_structure_Flack 0.02(6)
_refine_ls_extinction_method none
_refine_ls_goodness_of_fit_ref 1.130
_refine_ls_hydrogen_treatment mixed
_refine_ls_matrix_type full
_refine_ls_number_parameters 317
_refine_ls_number_reflns 6772
_refine_ls_number_restraints 0
_refine_ls_restrained_S_all 1.130
_refine_ls_R_factor_all 0.0529
_refine_ls_R_factor_gt 0.0467
_refine_ls_shift/su_max 0.001
_refine_ls_shift/su_mean 0.000
_refine_ls_structure_factor_coef Fsqd
_refine_ls_weighting_details 'calc w=1/[\s^2^(Fo^2^)+(0.0579P)^2^+0.9357P] where P=(Fo^2^+2Fc^2^)/3'
_refine_ls_weighting_scheme calc
_refine_ls_wR_factor_gt 0.1141
_refine_ls_wR_factor_ref 0.1173
_reflns_number_gt 6150
_reflns_number_total 6772
_reflns_threshold_expression I>2\s(I)
_cod_data_source_file sj2019.cif
_cod_data_source_block I
_cod_database_code 2208725
_cod_database_fobs_code 2208725

loop_
_symmetry_equiv_pos_as_xyz
'x, y, z'
'-x+1/2, -y, z+1/2'
'-x, y+1/2, -z+1/2'
'x+1/2, -y+1/2, -z'

loop_
_atom_site_type_symbol
_atom_site_label
_atom_site_fract_x
_atom_site_fract_y
_atom_site_fract_z
_atom_site_U_iso_or_equiv
_atom_site_adp_type
_atom_site_calc_flag
_atom_site_refinement_flags
_atom_site_occupancy
S S1A 0.50319(6) 0.44060(4) 0.97712(3) 0.02289(12) Uani d . 1
N N1A 0.3307(2) 0.37466(12) 0.87364(10) 0.0206(4) Uani d . 1
C C1A 0.5838(2) 0.52140(16) 0.80813(14) 0.0249(5) Uani d . 1
H H1AA 0.5938 0.5533 0.8566 0.030 Uiso calc R 1
C C2A 0.6447(2) 0.55053(18) 0.73696(15) 0.0306(5) Uani d . 1
H H2AA 0.6945 0.6019 0.7377 0.037 Uiso calc R 1
C C3A 0.6306(2) 0.50226(19) 0.66480(15) 0.0306(5) Uani d . 1
H H3AA 0.6713 0.5214 0.6172 0.037 Uiso calc R 1
C C4A 0.5568(2) 0.42658(17) 0.66348(13) 0.0261(5) Uani d . 1
H H4AA 0.5470 0.3951 0.6148 0.031 Uiso calc R 1
C C5A 0.4964(2) 0.39655(15) 0.73464(12) 0.0224(4) Uani d . 1
H H5AA 0.4484 0.3443 0.7336 0.027 Uiso calc R 1
C C6A 0.5080(2) 0.44499(14) 0.80748(12) 0.0194(4) Uani d . 1
C C7A 0.4406(2) 0.41715(14) 0.88413(12) 0.0179(4) Uani d . 1
C C8A 0.2408(2) 0.34686(15) 0.93850(12) 0.0222(4) Uani d . 1
H H8AA 0.2837 0.3557 0.9913 0.027 Uiso calc R 1
C C9A 0.1231(2) 0.40747(15) 0.93661(12) 0.0222(5) Uani d . 1
C C10A -0.0005(2) 0.37546(16) 0.95161(13) 0.0255(4) Uani d . 1
H H10A -0.0129 0.3153 0.9627 0.031 Uiso calc R 1
C C11A -0.1052(2) 0.43292(18) 0.95005(14) 0.0286(5) Uani d . 1
H H11A -0.1872 0.4106 0.9594 0.034 Uiso calc R 1
C C12A -0.0889(2) 0.52309(18) 0.93468(14) 0.0294(5) Uani d . 1
H H12A -0.1591 0.5614 0.9342 0.035 Uiso calc R 1
C C13A 0.0342(2) 0.55537(17) 0.91992(15) 0.0298(5) Uani d . 1
H H13A 0.0465 0.6157 0.9097 0.036 Uiso calc R 1
C C14A 0.1381(2) 0.49824(16) 0.92039(13) 0.0253(5) Uani d . 1
H H14A 0.2197 0.5206 0.9097 0.030 Uiso calc R 1
C C15A 0.2131(2) 0.24741(15) 0.92945(14) 0.0261(5) Uani d . 1
H H15A 0.2926 0.2155 0.9247 0.039 Uiso calc R 1
H H15B 0.1621 0.2376 0.8812 0.039 Uiso calc R 1
H H15C 0.1671 0.2267 0.9768 0.039 Uiso calc R 1
S S1B 1.18146(6) 0.28211(4) 0.70624(3) 0.02361(13) Uani d . 1
N N1B 1.16272(18) 0.43063(12) 0.61946(10) 0.0198(4) Uani d . 1
C C1B 1.1588(2) 0.33151(14) 0.46755(12) 0.0208(4) Uani d . 1
H H1BA 1.0998 0.3779 0.4694 0.025 Uiso calc R 1
C C2B 1.1882(2) 0.29161(15) 0.39296(13) 0.0234(4) Uani d . 1
H H2BA 1.1489 0.3113 0.3451 0.028 Uiso calc R 1
C C3B 1.2763(2) 0.22240(16) 0.39018(13) 0.0252(5) Uani d . 1
H H3BA 1.2960 0.1955 0.3404 0.030 Uiso calc R 1
C C4B 1.3349(2) 0.19329(15) 0.46175(14) 0.0254(5) Uani d . 1
H H4BA 1.3943 0.1471 0.4596 0.031 Uiso calc R 1
C C5B 1.3058(2) 0.23241(14) 0.53607(13) 0.0235(4) Uani d . 1
H H5BA 1.3451 0.2122 0.5838 0.028 Uiso calc R 1
C C6B 1.2174(2) 0.30230(14) 0.53970(12) 0.0188(4) Uani d . 1
C C7B 1.1866(2) 0.34414(14) 0.62053(12) 0.0186(4) Uani d . 1
C C8B 1.1217(2) 0.48434(14) 0.69057(12) 0.0199(4) Uani d . 1
H H8BA 1.1621 0.4586 0.7394 0.024 Uiso calc R 1
C C9B 1.1718(2) 0.57873(14) 0.68147(11) 0.0187(4) Uani d . 1
C C10B 1.0941(2) 0.65238(15) 0.69479(13) 0.0225(4) Uani d . 1
H H10B 1.0088 0.6443 0.7101 0.027 Uiso calc R 1
C C11B 1.1424(3) 0.73789(16) 0.68549(13) 0.0272(5) Uani d . 1
H H11B 1.0889 0.7867 0.6937 0.033 Uiso calc R 1
C C12B 1.2696(3) 0.75125(16) 0.66406(13) 0.0272(5) Uani d . 1
H H12B 1.3015 0.8087 0.6578 0.033 Uiso calc R 1
C C13B 1.3486(2) 0.67860(16) 0.65210(14) 0.0264(5) Uani d . 1
H H13B 1.4343 0.6871 0.6382 0.032 Uiso calc R 1
C C14B 1.3005(2) 0.59282(15) 0.66078(13) 0.0225(4) Uani d . 1
H H14B 1.3544 0.5442 0.6527 0.027 Uiso calc R 1
C C15B 0.9769(2) 0.47600(16) 0.70140(14) 0.0261(5) Uani d . 1
H H15D 0.9533 0.4142 0.7014 0.039 Uiso calc R 1
H H15E 0.9342 0.5060 0.6571 0.039 Uiso calc R 1
H H15F 0.9521 0.5026 0.7525 0.039 Uiso calc R 1
H H1NB 1.158(3) 0.4566(18) 0.5744(18) 0.030(7) Uiso d . 1
H H1NA 0.304(3) 0.364(2) 0.827(2) 0.048(9) Uiso d . 1

loop_
_atom_site_aniso_label
_atom_site_aniso_U_11
_atom_site_aniso_U_22
_atom_site_aniso_U_33
_atom_site_aniso_U_12
_atom_site_aniso_U_13
_atom_site_aniso_U_23
S1A 0.0245(3) 0.0295(3) 0.0146(2) 0.0019(2) -0.0029(2) -0.0031(2)
N1A 0.0274(10) 0.0242(10) 0.0102(7) -0.0001(8) 0.0007(7) 0.0006(6)
C1A 0.0265(12) 0.0270(12) 0.0211(10) 0.0005(9) 0.0011(9) 0.0010(9)
C2A 0.0270(12) 0.0356(13) 0.0291(11) -0.0059(11) 0.0027(9) 0.0046(10)
C3A 0.0251(12) 0.0443(15) 0.0224(11) 0.0052(11) 0.0068(9) 0.0092(10)
C4A 0.0254(11) 0.0378(14) 0.0151(9) 0.0076(10) 0.0023(8) 0.0001(9)
C5A 0.0236(10) 0.0247(11) 0.0187(9) 0.0027(10) 0.0013(9) -0.0011(8)
C6A 0.0204(9) 0.0229(10) 0.0148(8) 0.0084(9) 0.0034(8) 0.0002(7)
C7A 0.0198(10) 0.0203(10) 0.0136(9) 0.0042(8) -0.0015(7) -0.0004(7)
C8A 0.0273(11) 0.0284(11) 0.0110(9) -0.0025(9) 0.0013(8) 0.0021(8)
C9A 0.0282(11) 0.0279(12) 0.0104(9) -0.0012(9) -0.0015(8) -0.0024(8)
C10A 0.0316(12) 0.0285(11) 0.0163(9) -0.0060(10) 0.0021(10) 0.0008(8)
C11A 0.0247(11) 0.0405(14) 0.0206(10) -0.0022(10) 0.0023(9) -0.0011(10)
C12A 0.0297(12) 0.0381(14) 0.0205(10) 0.0061(10) 0.0004(9) -0.0072(10)
C13A 0.0378(13) 0.0247(12) 0.0270(11) -0.0003(11) -0.0006(10) -0.0044(9)
C14A 0.0290(12) 0.0257(12) 0.0212(10) -0.0064(9) 0.0015(9) -0.0034(9)
C15A 0.0324(12) 0.0254(11) 0.0206(10) 0.0001(10) 0.0005(9) 0.0037(9)
S1B 0.0360(3) 0.0208(2) 0.0140(2) -0.0022(2) -0.0013(2) 0.00253(19)
N1B 0.0280(10) 0.0206(9) 0.0108(7) 0.0003(8) 0.0002(7) 0.0010(6)
C1B 0.0254(11) 0.0207(10) 0.0161(9) 0.0025(9) 0.0006(8) -0.0005(8)
C2B 0.0293(11) 0.0263(11) 0.0146(9) -0.0017(10) -0.0004(8) -0.0012(8)
C3B 0.0300(12) 0.0268(11) 0.0188(10) -0.0036(10) 0.0041(9) -0.0056(9)
C4B 0.0271(12) 0.0233(11) 0.0259(11) 0.0047(9) 0.0029(9) -0.0019(9)
C5B 0.0277(11) 0.0225(11) 0.0204(10) 0.0002(9) -0.0019(8) -0.0008(8)
C6B 0.0229(10) 0.0188(10) 0.0147(9) -0.0030(8) 0.0010(7) -0.0015(7)
C7B 0.0216(10) 0.0199(10) 0.0144(8) -0.0020(9) -0.0021(8) -0.0012(7)
C8B 0.0269(11) 0.0204(10) 0.0124(9) -0.0002(9) 0.0008(8) -0.0013(7)
C9B 0.0248(11) 0.0206(10) 0.0108(8) -0.0019(8) -0.0026(7) -0.0002(7)
C10B 0.0266(11) 0.0262(11) 0.0148(9) 0.0023(9) -0.0010(8) -0.0033(8)
C11B 0.0391(14) 0.0232(12) 0.0192(10) 0.0067(10) -0.0054(9) -0.0035(8)
C12B 0.0415(14) 0.0217(11) 0.0184(10) -0.0084(10) -0.0059(9) 0.0005(8)
C13B 0.0257(12) 0.0328(13) 0.0208(10) -0.0055(10) -0.0019(9) 0.0002(9)
C14B 0.0229(11) 0.0269(11) 0.0176(9) 0.0023(9) -0.0009(8) -0.0007(8)
C15B 0.0282(12) 0.0290(11) 0.0211(10) -0.0046(9) 0.0040(9) -0.0032(9)

loop_
_atom_type_symbol
_atom_type_description
_atom_type_scat_dispersion_real
_atom_type_scat_dispersion_imag
_atom_type_scat_source
C C 0.0033 0.0016 'International Tables Vol C Tables 4.2.6.8 and 6.1.1.4'
H H 0.0000 0.0000 'International Tables Vol C Tables 4.2.6.8 and 6.1.1.4'
N N 0.0061 0.0033 'International Tables Vol C Tables 4.2.6.8 and 6.1.1.4'
S S 0.1246 0.1234 'International Tables Vol C Tables 4.2.6.8 and 6.1.1.4'

loop_
_geom_angle_atom_site_label_1
_geom_angle_atom_site_label_2
_geom_angle_atom_site_label_3
_geom_angle
_geom_angle_publ_flag
C7A N1A C8A 126.46(18) y
C7A N1A H1NA 120(2) ?
C8A N1A H1NA 113(2) ?
C6A C1A C2A 120.7(2) ?
C6A C1A H1AA 119.7 ?
C2A C1A H1AA 119.7 ?
C3A C2A C1A 119.6(2) ?
C3A C2A H2AA 120.2 ?
C1A C2A H2AA 120.2 ?
C4A C3A C2A 120.3(2) ?
C4A C3A H3AA 119.9 ?
C2A C3A H3AA 119.9 ?
C3A C4A C5A 120.5(2) ?
C3A C4A H4AA 119.8 ?
C5A C4A H4AA 119.8 ?
C4A C5A C6A 120.0(2) ?
C4A C5A H5AA 120.0 ?
C6A C5A H5AA 120.0 ?
C1A C6A C5A 118.9(2) ?
C1A C6A C7A 119.38(18) ?
C5A C6A C7A 121.7(2) ?
N1A C7A C6A 115.71(18) y
N1A C7A S1A 123.48(16) y
C6A C7A S1A 120.81(16) y
N1A C8A C9A 109.07(17) ?
N1A C8A C15A 109.12(18) ?
C9A C8A C15A 115.40(19) ?
N1A C8A H8AA 107.7 ?
C9A C8A H8AA 107.7 ?
C15A C8A H8AA 107.7 ?
C10A C9A C14A 118.2(2) ?
C10A C9A C8A 122.1(2) ?
C14A C9A C8A 119.7(2) ?
C11A C10A C9A 120.4(2) ?
C11A C10A H10A 119.8 ?
C9A C10A H10A 119.8 ?
C12A C11A C10A 120.8(2) ?
C12A C11A H11A 119.6 ?
C10A C11A H11A 119.6 ?
C11A C12A C13A 119.0(2) ?
C11A C12A H12A 120.5 ?
C13A C12A H12A 120.5 ?
C14A C13A C12A 120.3(2) ?
C14A C13A H13A 119.8 ?
C12A C13A H13A 119.8 ?
C13A C14A C9A 121.3(2) ?
C13A C14A H14A 119.4 ?
C9A C14A H14A 119.4 ?
C8A C15A H15A 109.5 ?
C8A C15A H15B 109.5 ?
H15A C15A H15B 109.5 ?
C8A C15A H15C 109.5 ?
H15A C15A H15C 109.5 ?
H15B C15A H15C 109.5 ?
C7B N1B C8B 125.49(17) y
C7B N1B H1NB 118.7(19) ?
C8B N1B H1NB 115.0(19) ?
C2B C1B C6B 120.4(2) ?
C2B C1B H1BA 119.8 ?
C6B C1B H1BA 119.8 ?
C3B C2B C1B 119.8(2) ?
C3B C2B H2BA 120.1 ?
C1B C2B H2BA 120.1 ?
C2B C3B C4B 120.0(2) ?
C2B C3B H3BA 120.0 ?
C4B C3B H3BA 120.0 ?
C5B C4B C3B 120.5(2) ?
C5B C4B H4BA 119.7 ?
C3B C4B H4BA 119.7 ?
C4B C5B C6B 120.1(2) ?
C4B C5B H5BA 120.0 ?
C6B C5B H5BA 120.0 ?
C1B C6B C5B 119.21(19) ?
C1B C6B C7B 121.17(19) ?
C5B C6B C7B 119.61(19) ?
N1B C7B C6B 116.18(17) y
N1B C7B S1B 123.30(15) y
C6B C7B S1B 120.51(15) y
N1B C8B C9B 109.48(17) ?
N1B C8B C15B 109.46(18) ?
C9B C8B C15B 115.39(19) ?
N1B C8B H8BA 107.4 ?
C9B C8B H8BA 107.4 ?
C15B C8B H8BA 107.4 ?
C10B C9B C14B 118.5(2) ?
C10B C9B C8B 121.9(2) ?
C14B C9B C8B 119.7(2) ?
C11B C10B C9B 120.6(2) ?
C11B C10B H10B 119.7 ?
C9B C10B H10B 119.7 ?
C12B C11B C10B 120.6(2) ?
C12B C11B H11B 119.7 ?
C10B C11B H11B 119.7 ?
C13B C12B C11B 119.5(2) ?
C13B C12B H12B 120.3 ?
C11B C12B H12B 120.3 ?
C12B C13B C14B 120.2(2) ?
C12B C13B H13B 119.9 ?
C14B C13B H13B 119.9 ?
C13B C14B C9B 120.7(2) ?
C13B C14B H14B 119.6 ?
C9B C14B H14B 119.6 ?
C8B C15B H15D 109.5 ?
C8B C15B H15E 109.5 ?
H15D C15B H15E 109.5 ?
C8B C15B H15F 109.5 ?
H15D C15B H15F 109.5 ?
H15E C15B H15F 109.5 ?

loop_
_geom_bond_atom_site_label_1
_geom_bond_atom_site_label_2
_geom_bond_distance
_geom_bond_publ_flag
S1A C7A 1.688(2) y
N1A C7A 1.321(3) y
N1A C8A 1.473(3) y
N1A H1NA 0.83(4) ?
C1A C6A 1.392(3) ?
C1A C2A 1.393(3) ?
C1A H1AA 0.9300 ?
C2A C3A 1.390(4) ?
C2A H2AA 0.9300 ?
C3A C4A 1.372(4) ?
C3A H3AA 0.9300 ?
C4A C5A 1.395(3) ?
C4A H4AA 0.9300 ?
C5A C6A 1.398(3) ?
C5A H5AA 0.9300 ?
C6A C7A 1.494(3) ?
C8A C9A 1.527(3) ?
C8A C15A 1.528(3) ?
C8A H8AA 0.9800 ?
C9A C10A 1.396(3) ?
C9A C14A 1.397(3) ?
C10A C11A 1.391(4) ?
C10A H10A 0.9300 ?
C11A C12A 1.387(4) ?
C11A H11A 0.9300 ?
C12A C13A 1.391(4) ?
C12A H12A 0.9300 ?
C13A C14A 1.381(4) ?
C13A H13A 0.9300 ?
C14A H14A 0.9300 ?
C15A H15A 0.9600 ?
C15A H15B 0.9600 ?
C15A H15C 0.9600 ?
S1B C7B 1.681(2) y
N1B C7B 1.322(3) y
N1B C8B 1.476(3) y
N1B H1NB 0.83(3) ?
C1B C2B 1.390(3) ?
C1B C6B 1.396(3) ?
C1B H1BA 0.9300 ?
C2B C3B 1.386(3) ?
C2B H2BA 0.9300 ?
C3B C4B 1.388(3) ?
C3B H3BA 0.9300 ?
C4B C5B 1.381(3) ?
C4B H4BA 0.9300 ?
C5B C6B 1.397(3) ?
C5B H5BA 0.9300 ?
C6B C7B 1.495(3) ?
C8B C9B 1.517(3) ?
C8B C15B 1.523(3) ?
C8B H8BA 0.9800 ?
C9B C10B 1.387(3) ?
C9B C14B 1.398(3) ?
C10B C11B 1.387(3) ?
C10B H10B 0.9300 ?
C11B C12B 1.384(4) ?
C11B H11B 0.9300 ?
C12B C13B 1.380(4) ?
C12B H12B 0.9300 ?
C13B C14B 1.389(3) ?
C13B H13B 0.9300 ?
C14B H14B 0.9300 ?
C15B H15D 0.9600 ?
C15B H15E 0.9600 ?
C15B H15F 0.9600 ?

loop_
_geom_hbond_atom_site_label_D
_geom_hbond_atom_site_label_H
_geom_hbond_atom_site_label_A
_geom_hbond_site_symmetry_A
_geom_hbond_distance_DH
_geom_hbond_distance_HA
_geom_hbond_distance_DA
_geom_hbond_angle_DHA
_geom_hbond_publ_flag
N1A H1NA S1B 1_455 0.83(3) 2.65(3) 3.4353(18) 160(3) y
N1B H1NB S1A 2_664 0.83(3) 2.78(3) 3.4803(18) 143(3) y
C1A H1AA S1A 1_555 0.93 2.76 3.126(2) 105 y
C8A H8AA S1A 1_555 0.98 2.63 3.138(2) 113 y
C5B H5BA S1B 1_555 0.93 2.83 3.152(2) 102 y
C8B H8BA S1B 1_555 0.98 2.71 3.109(2) 105 y
C14B H14B Cg1 1_665 0.93 2.83 3.547(2) 135 y
C13A H13A Cg2 2_665 0.93 2.97 3.637(3) 130 y
C15B H15F Cg3 1_665 0.96 3.11 3.845(2) 134 y
C8A H8AA Cg4 2_665 0.98 2.98 3.852(2) 148 y
C2B H2BA Cg4 2_764 0.93 3.13 3.764(2) 127 y

loop_
_geom_torsion_atom_site_label_1
_geom_torsion_atom_site_label_2
_geom_torsion_atom_site_label_3
_geom_torsion_atom_site_label_4
_geom_torsion
_geom_torsion_publ_flag
C6A C1A C2A C3A -0.6(4) ?
C1A C2A C3A C4A 0.2(4) ?
C2A C3A C4A C5A -0.8(4) ?
C3A C4A C5A C6A 1.7(3) ?
C2A C1A C6A C5A 1.6(3) ?
C2A C1A C6A C7A -178.0(2) ?
C4A C5A C6A C1A -2.1(3) ?
C4A C5A C6A C7A 177.5(2) ?
C8A N1A C7A C6A -174.60(19) ?
C8A N1A C7A S1A 4.8(3) ?
C1A C6A C7A N1A 149.5(2) y
C5A C6A C7A N1A -30.0(3) y
C1A C6A C7A S1A -29.9(3) ?
C5A C6A C7A S1A 150.53(18) ?
C7A N1A C8A C9A 106.5(2) ?
C7A N1A C8A C15A -126.6(2) ?
N1A C8A C9A C10A 142.6(2) ?
C15A C8A C9A C10A 19.4(3) ?
N1A C8A C9A C14A -38.2(3) ?
C15A C8A C9A C14A -161.38(19) ?
C14A C9A C10A C11A 0.2(3) ?
C8A C9A C10A C11A 179.42(19) ?
C9A C10A C11A C12A -0.8(3) ?
C10A C11A C12A C13A 0.6(3) ?
C11A C12A C13A C14A 0.2(4) ?
C12A C13A C14A C9A -0.8(4) ?
C10A C9A C14A C13A 0.7(3) ?
C8A C9A C14A C13A -178.6(2) ?
C6B C1B C2B C3B 0.0(3) ?
C1B C2B C3B C4B -0.1(4) ?
C2B C3B C4B C5B 0.4(4) ?
C3B C4B C5B C6B -0.5(4) ?
C2B C1B C6B C5B -0.1(3) ?
C2B C1B C6B C7B -179.8(2) ?
C4B C5B C6B C1B 0.3(3) ?
C4B C5B C6B C7B 180.0(2) ?
C8B N1B C7B C6B 175.5(2) ?
C8B N1B C7B S1B -3.6(3) ?
C1B C6B C7B N1B -34.8(3) y
C5B C6B C7B N1B 145.5(2) y
C1B C6B C7B S1B 144.27(19) ?
C5B C6B C7B S1B -35.4(3) ?
C7B N1B C8B C9B 149.3(2) ?
C7B N1B C8B C15B -83.3(3) ?
N1B C8B C9B C10B 133.5(2) ?
C15B C8B C9B C10B 9.5(3) ?
N1B C8B C9B C14B -47.8(2) ?
C15B C8B C9B C14B -171.83(18) ?
C14B C9B C10B C11B 1.8(3) ?
C8B C9B C10B C11B -179.59(19) ?
C9B C10B C11B C12B -1.1(3) ?
C10B C11B C12B C13B -0.2(3) ?
C11B C12B C13B C14B 0.6(3) ?
C12B C13B C14B C9B 0.1(3) ?
C10B C9B C14B C13B -1.3(3) ?
C8B C9B C14B C13B 180.00(19) ?

loop_
_cod_related_entry_id
_cod_related_entry_database
_cod_related_entry_code
1 ChemSpider 598646
